data_7124571
loop_
_publ_author_name
'Kumar, Anup'
'Chhatwal, Megha'
'Singh, Alok Kumar'
'Singh, Vikram'
'Trivedi, Manoj'

_publ_section_title
;
 A fast and selective probe for monitoring Pd(2+) in aqueous medium via
 the dual-optical readout.
;
_journal_issue 62
_journal_name_full 'Chemical communications (Cambridge, England)'
_journal_page_first 8488
_journal_page_last 8490
_journal_paper_doi 10.1039/c4cc03891f
_journal_volume 50
_journal_year 2014
_chemical_formula_moiety 'C28 H22 F12 N8 P2 Ru'
_chemical_formula_sum 'C28 H22 F12 N8 P2 Ru'
_chemical_formula_weight 861.54
_space_group_crystal_system monoclinic
_space_group_IT_number 15
_space_group_name_Hall '-C 2yc'
_space_group_name_H-M_alt 'C 1 2/c 1'
_atom_sites_solution_hydrogens geom
_audit_creation_method SHELXL-2013
_cell_angle_alpha 90
_cell_angle_beta 113.31(2)
_cell_angle_gamma 90
_cell_formula_units_Z 8
_cell_length_a 37.227(6)
_cell_length_b 11.083(2)
_cell_length_c 17.571(3)
_cell_measurement_reflns_used 2600
_cell_measurement_temperature 293(2)
_cell_measurement_theta_max 29.0654
_cell_measurement_theta_min 3.1008
_cell_volume 6658(2)
_computing_cell_refinement 'X-calibur S SAINT'
_computing_data_collection 'X-calibur S oxford'
_computing_data_reduction 'X-calibur S SAINT'
_computing_molecular_graphics 'Oxford SHELXTL'
_computing_publication_material 'Oxford SHELXTL'
_computing_structure_refinement 'SHELXL-2013 (Sheldrick, 2013)'
_computing_structure_solution 'SHELXL-2013 (Sheldrick, 2013)'
_diffrn_ambient_temperature 293(2)
_diffrn_detector_area_resol_mean 15.9853
_diffrn_measured_fraction_theta_full 0.986
_diffrn_measured_fraction_theta_max 0.972
_diffrn_measurement_device_type 'Xcalibur, Sapphire3'
_diffrn_measurement_method '\f and \w scans'
_diffrn_radiation_type MoK\a
_diffrn_radiation_wavelength 0.71073
_diffrn_reflns_av_R_equivalents 0.0586
_diffrn_reflns_av_unetI/netI 0.0790
_diffrn_reflns_Laue_measured_fraction_full 0.986
_diffrn_reflns_Laue_measured_fraction_max 0.972
_diffrn_reflns_limit_h_max 47
_diffrn_reflns_limit_h_min -47
_diffrn_reflns_limit_k_max 14
_diffrn_reflns_limit_k_min -12
_diffrn_reflns_limit_l_max 19
_diffrn_reflns_limit_l_min -22
_diffrn_reflns_number 18015
_diffrn_reflns_point_group_measured_fraction_full 0.986
_diffrn_reflns_point_group_measured_fraction_max 0.972
_diffrn_reflns_theta_full 25.242
_diffrn_reflns_theta_max 26.999
_diffrn_reflns_theta_min 3.155
_diffrn_source 'Enhance (Mo) X-ray Source'
_exptl_absorpt_coefficient_mu 0.669
_exptl_absorpt_correction_T_max 1.00000
_exptl_absorpt_correction_T_min 0.78973
_exptl_absorpt_correction_type multi-scan
_exptl_absorpt_process_details
;
CrysAlisPro, Agilent Technologies,
Version 1.171.34.49 (release 20-01-2011 CrysAlis171 .NET)
(compiled Jan 20 2011,15:58:25)
Empirical absorption correction using spherical harmonics,
 implemented in SCALE3 ABSPACK scaling algorithm.
;
_exptl_crystal_colour orange
_exptl_crystal_density_diffrn 1.719
_exptl_crystal_description needle
_exptl_crystal_F_000 3424
_exptl_crystal_size_max 0.30
_exptl_crystal_size_mid 0.15
_exptl_crystal_size_min 0.10
_refine_diff_density_max 0.906
_refine_diff_density_min -0.614
_refine_diff_density_rms 0.120
_refine_ls_extinction_method none
_refine_ls_goodness_of_fit_ref 1.116
_refine_ls_hydrogen_treatment constr
_refine_ls_matrix_type full
_refine_ls_number_parameters 460
_refine_ls_number_reflns 7063
_refine_ls_number_restraints 0
_refine_ls_restrained_S_all 1.116
_refine_ls_R_factor_all 0.1301
_refine_ls_R_factor_gt 0.0893
_refine_ls_shift/su_max 0.047
_refine_ls_shift/su_mean 0.005
_refine_ls_structure_factor_coef Fsqd
_refine_ls_weighting_details 'w=1/[\s^2^(Fo^2^)+(0.1278P)^2^+18.9078P] where P=(Fo^2^+2Fc^2^)/3'
_refine_ls_weighting_scheme calc
_refine_ls_wR_factor_gt 0.2453
_refine_ls_wR_factor_ref 0.2761
_reflns_Friedel_coverage 0.000
_reflns_number_gt 4641
_reflns_number_total 7063
_reflns_threshold_expression 'I > 2\s(I)'
_cod_data_source_file c4cc03891f2.cif
_cod_data_source_block 1
_cod_original_sg_symbol_H-M 'C 2/c'
_cod_database_code 7124571
_shelx_space_group_comment
;
The symmetry employed for this shelxl refinement is uniquely defined
by the following loop, which should always be used as a source of
symmetry information in preference to the above space-group names.
They are only intended as comments.
;
_shelxl_version_number 2013-4

loop_
_space_group_symop_operation_xyz
'x, y, z'
'-x, y, -z+1/2'
'x+1/2, y+1/2, z'
'-x+1/2, y+1/2, -z+1/2'
'-x, -y, -z'
'x, -y, z-1/2'
'-x+1/2, -y+1/2, -z'
'x+1/2, -y+1/2, z-1/2'

loop_
_atom_site_label
_atom_site_type_symbol
_atom_site_fract_x
_atom_site_fract_y
_atom_site_fract_z
_atom_site_U_iso_or_equiv
_atom_site_adp_type
_atom_site_occupancy
_atom_site_site_symmetry_order
_atom_site_calc_flag
_atom_site_refinement_flags_posn
_atom_site_refinement_flags_adp
C1 C 0.6971(2) 0.2215(9) 1.0232(5) 0.064(2) Uani 1 1 d . .
N9 N 0.7236(2) 0.2122(9) 1.0998(5) 0.082(3) Uani 1 1 d . .
C3 C 0.6601(3) 0.3578(10) 1.0554(5) 0.074(3) Uani 1 1 d . .
H3 H 0.6381 0.4069 1.0410 0.089 Uiso 1 1 calc R U
C4 C 0.5918(3) 0.3368(11) 0.6883(5) 0.075(3) Uani 1 1 d . .
H4 H 0.6080 0.4040 0.7017 0.090 Uiso 1 1 calc R U
C11 C 0.5986(2) 0.5270(8) 0.8691(5) 0.0558(19) Uani 1 1 d . .
C12 C 0.6367(2) 0.5440(8) 0.8635(4) 0.0539(19) Uani 1 1 d . .
C13 C 0.6533(3) 0.6563(9) 0.8618(6) 0.078(3) Uani 1 1 d . .
H13 H 0.6400 0.7269 0.8628 0.094 Uiso 1 1 calc R U
C14 C 0.6899(3) 0.6616(11) 0.8585(6) 0.083(3) Uani 1 1 d . .
H14 H 0.7016 0.7356 0.8584 0.100 Uiso 1 1 calc R U
C15 C 0.7083(3) 0.5576(11) 0.8555(6) 0.082(3) Uani 1 1 d . .
H15 H 0.7329 0.5601 0.8536 0.098 Uiso 1 1 calc R U
C16 C 0.5542(2) 0.3861(9) 0.8797(5) 0.065(2) Uani 1 1 d . .
H16 H 0.5477 0.3066 0.8856 0.078 Uiso 1 1 calc R U
C17 C 0.5286(3) 0.4747(10) 0.8763(7) 0.079(3) Uani 1 1 d . .
H17 H 0.5047 0.4556 0.8786 0.095 Uiso 1 1 calc R U
C18 C 0.6752(3) 0.0991(9) 0.8172(6) 0.072(3) Uani 1 1 d . .
H18 H 0.6567 0.1091 0.7634 0.086 Uiso 1 1 calc R U
C19 C 0.7055(3) 0.0166(10) 0.8336(8) 0.092(3) Uani 1 1 d . .
H19 H 0.7070 -0.0312 0.7915 0.110 Uiso 1 1 calc R U
C20 C 0.7332(3) 0.0069(10) 0.9136(8) 0.092(3) Uani 1 1 d . .
H20 H 0.7537 -0.0475 0.9248 0.110 Uiso 1 1 calc R U
N10 N 0.7314(2) 0.0735(8) 0.9750(6) 0.087(3) Uani 1 1 d . .
C23 C 0.6001(3) 0.0752(9) 0.9468(7) 0.077(3) Uani 1 1 d . .
H23 H 0.6173 0.1039 0.9979 0.093 Uiso 1 1 calc R U
C24 C 0.6910(2) 0.4484(9) 0.8553(5) 0.069(2) Uani 1 1 d . .
H24 H 0.7037 0.3776 0.8517 0.082 Uiso 1 1 calc R U
C25 C 0.5659(4) 0.3201(15) 0.6056(6) 0.104(4) Uani 1 1 d . .
H25 H 0.5654 0.3735 0.5644 0.125 Uiso 1 1 calc R U
C26 C 0.5430(3) 0.1455(13) 0.6495(8) 0.108(4) Uani 1 1 d . .
H26 H 0.5265 0.0789 0.6373 0.130 Uiso 1 1 calc R U
C27 C 0.5412(4) 0.2229(16) 0.5873(8) 0.113(5) Uani 1 1 d . .
H27 H 0.5235 0.2095 0.5332 0.136 Uiso 1 1 calc R U
C28 C 0.5693(3) 0.1656(11) 0.7304(6) 0.077(3) Uani 1 1 d . .
C29 C 0.5721(3) 0.0900(9) 0.8038(7) 0.078(3) Uani 1 1 d . .
C30 C 0.5380(3) 0.5931(10) 0.8695(8) 0.090(3) Uani 1 1 d . .
H30 H 0.5205 0.6543 0.8669 0.107 Uiso 1 1 calc R U
C31 C 0.7177(3) 0.2809(12) 1.1559(6) 0.092(4) Uani 1 1 d . .
H31 H 0.7356 0.2769 1.2107 0.111 Uiso 1 1 calc R U
C33 C 0.7014(2) 0.1471(8) 0.9574(5) 0.062(2) Uani 1 1 d . .
C32 C 0.6867(3) 0.3566(12) 1.1361(6) 0.088(3) Uani 1 1 d . .
H32 H 0.6835 0.4058 1.1759 0.105 Uiso 1 1 calc R U
N1 N 0.67284(19) 0.1640(7) 0.8790(4) 0.0576(17) Uani 1 1 d . .
N2 N 0.66467(19) 0.2914(6) 0.9977(4) 0.0522(15) Uani 1 1 d . .
N3 N 0.58934(17) 0.4091(6) 0.8747(4) 0.0507(15) Uani 1 1 d . .
N4 N 0.59738(18) 0.1326(7) 0.8784(5) 0.0615(18) Uani 1 1 d . .
N5 N 0.65543(16) 0.4423(6) 0.8603(3) 0.0486(15) Uani 1 1 d . .
N6 N 0.5940(2) 0.2598(6) 0.7486(4) 0.0575(17) Uani 1 1 d . .
P2 P 0.67954(9) 0.2303(4) 0.6040(2) 0.0911(9) Uani 1 1 d . .
P1 P 0.56633(10) 0.2547(4) 1.1256(2) 0.0943(10) Uani 1 1 d . .
Ru1 Ru 0.62884(2) 0.28309(6) 0.87273(3) 0.0472(3) Uani 1 1 d . .
F2 F 0.7052(3) 0.1228(11) 0.6578(6) 0.167(4) Uani 1 1 d . .
F6 F 0.6823(4) 0.2944(9) 0.6840(7) 0.187(5) Uani 1 1 d . .
F1 F 0.6444(3) 0.1576(14) 0.6128(7) 0.193(5) Uani 1 1 d . .
F5 F 0.7171(4) 0.2800(13) 0.6044(14) 0.279(10) Uani 1 1 d . .
F3 F 0.6731(4) 0.1535(11) 0.5248(6) 0.196(5) Uani 1 1 d . .
C41 C 0.5782(3) -0.0247(10) 0.9440(9) 0.094(3) Uani 1 1 d . .
H41 H 0.5808 -0.0641 0.9926 0.113 Uiso 1 1 calc R U
C44 C 0.5733(3) 0.6202(10) 0.8667(8) 0.094(3) Uani 1 1 d . .
H44 H 0.5803 0.7000 0.8632 0.113 Uiso 1 1 calc R U
C43 C 0.5504(4) -0.0088(11) 0.7988(10) 0.108(4) Uani 1 1 d . .
H43 H 0.5338 -0.0377 0.7471 0.129 Uiso 1 1 calc R U
F4 F 0.6575(5) 0.3315(15) 0.5539(7) 0.296(10) Uani 1 1 d . .
C42 C 0.5523(4) -0.0668(11) 0.8678(14) 0.133(6) Uani 1 1 d . .
H42 H 0.5365 -0.1334 0.8644 0.159 Uiso 1 1 calc R U
F11 F 0.5337(3) 0.3496(11) 1.0673(8) 0.187(4) Uani 1 1 d . .
F9 F 0.5338(4) 0.1699(14) 1.1075(11) 0.302(11) Uani 1 1 d . .
F8 F 0.5945(4) 0.1702(13) 1.1824(11) 0.301(11) Uani 1 1 d . .
F13 F 0.5719(6) 0.2440(15) 1.0496(9) 0.275(9) Uani 1 1 d . .
F10 F 0.5976(4) 0.3546(17) 1.1546(11) 0.268(8) Uani 1 1 d . .
F12 F 0.5577(6) 0.314(3) 1.1921(11) 0.338(12) Uani 1 1 d . .

loop_
_atom_site_aniso_label
_atom_site_aniso_U_11
_atom_site_aniso_U_22
_atom_site_aniso_U_33
_atom_site_aniso_U_23
_atom_site_aniso_U_13
_atom_site_aniso_U_12
C1 0.053(5) 0.071(6) 0.064(5) 0.016(5) 0.020(4) 0.010(4)
N9 0.067(5) 0.111(7) 0.058(4) 0.014(5) 0.014(4) 0.017(5)
C3 0.068(5) 0.092(7) 0.063(5) -0.012(5) 0.027(4) 0.002(5)
C4 0.083(6) 0.095(7) 0.044(4) 0.004(5) 0.022(4) 0.018(6)
C11 0.056(4) 0.055(5) 0.059(4) 0.003(4) 0.025(4) 0.008(4)
C12 0.051(4) 0.061(5) 0.049(4) 0.002(4) 0.020(3) -0.006(4)
C13 0.072(6) 0.058(6) 0.102(7) 0.006(5) 0.031(5) 0.004(5)
C14 0.079(7) 0.082(7) 0.085(7) 0.016(6) 0.028(5) -0.019(6)
C15 0.057(5) 0.096(8) 0.093(7) 0.034(6) 0.031(5) -0.004(6)
C16 0.047(4) 0.068(6) 0.085(6) -0.001(5) 0.030(4) 0.004(4)
C17 0.059(5) 0.081(7) 0.109(8) 0.001(6) 0.046(5) 0.007(5)
C18 0.063(5) 0.086(7) 0.071(5) -0.014(5) 0.032(4) 0.002(5)
C19 0.097(8) 0.073(7) 0.121(9) -0.012(7) 0.061(7) 0.014(6)
C20 0.083(7) 0.079(7) 0.113(9) 0.020(7) 0.039(7) 0.040(6)
N10 0.068(5) 0.086(6) 0.105(6) 0.017(5) 0.032(5) 0.031(5)
C23 0.063(5) 0.070(6) 0.097(7) 0.016(6) 0.031(5) 0.004(5)
C24 0.044(4) 0.080(6) 0.080(6) 0.026(5) 0.023(4) -0.001(5)
C25 0.093(8) 0.154(13) 0.059(6) 0.005(7) 0.024(6) 0.034(9)
C26 0.088(8) 0.101(10) 0.106(9) -0.037(8) 0.007(7) -0.010(8)
C27 0.102(10) 0.148(14) 0.070(7) -0.022(8) 0.013(7) 0.015(9)
C28 0.061(5) 0.086(7) 0.071(6) -0.023(5) 0.013(4) 0.008(5)
C29 0.056(5) 0.060(6) 0.109(8) -0.025(6) 0.024(5) -0.004(5)
C30 0.077(6) 0.072(7) 0.140(10) 0.012(7) 0.065(7) 0.027(6)
C31 0.066(6) 0.143(12) 0.051(5) 0.008(6) 0.005(4) 0.012(7)
C33 0.053(4) 0.065(5) 0.065(5) 0.006(4) 0.022(4) 0.009(4)
C32 0.077(6) 0.119(10) 0.058(5) -0.013(6) 0.017(5) 0.001(7)
N1 0.058(4) 0.058(4) 0.065(4) 0.011(3) 0.034(3) 0.013(3)
N2 0.051(3) 0.055(4) 0.053(3) 0.012(3) 0.023(3) 0.006(3)
N3 0.046(3) 0.052(4) 0.053(3) 0.003(3) 0.018(3) 0.001(3)
N4 0.047(4) 0.056(4) 0.087(5) 0.001(4) 0.032(3) 0.005(3)
N5 0.038(3) 0.064(4) 0.044(3) 0.003(3) 0.016(2) 0.001(3)
N6 0.059(4) 0.055(4) 0.057(4) -0.003(3) 0.022(3) 0.018(3)
P2 0.0730(18) 0.119(3) 0.0827(18) 0.0035(18) 0.0318(15) 0.0116(18)
P1 0.0760(19) 0.126(3) 0.0858(19) -0.0044(19) 0.0367(16) -0.0047(19)
Ru1 0.0406(4) 0.0514(4) 0.0491(4) 0.0041(3) 0.0172(3) 0.0068(3)
F2 0.154(8) 0.206(11) 0.156(8) 0.049(7) 0.075(6) 0.060(8)
F6 0.277(15) 0.152(9) 0.151(9) -0.052(7) 0.102(10) -0.015(9)
F1 0.117(7) 0.263(14) 0.205(10) -0.023(10) 0.069(7) -0.033(9)
F5 0.175(11) 0.206(14) 0.51(3) 0.086(15) 0.199(17) -0.015(10)
F3 0.321(15) 0.174(10) 0.125(7) -0.008(7) 0.122(9) 0.004(11)
C41 0.089(8) 0.066(7) 0.138(10) 0.026(7) 0.057(7) 0.004(6)
C44 0.091(7) 0.060(6) 0.153(11) 0.005(7) 0.071(7) 0.017(6)
C43 0.093(9) 0.063(7) 0.153(12) -0.025(8) 0.034(8) -0.025(7)
F4 0.45(2) 0.319(17) 0.128(8) 0.109(10) 0.119(11) 0.279(18)
C42 0.101(10) 0.049(7) 0.25(2) -0.016(10) 0.071(13) -0.013(7)
F11 0.159(9) 0.180(10) 0.223(11) 0.060(9) 0.077(8) 0.039(8)
F9 0.161(10) 0.233(14) 0.36(2) 0.159(14) -0.061(11) -0.114(10)
F8 0.134(9) 0.186(12) 0.42(2) 0.111(14) -0.061(12) 0.002(9)
F13 0.39(2) 0.327(19) 0.185(12) 0.008(12) 0.195(15) 0.127(17)
F10 0.182(12) 0.252(17) 0.32(2) 0.004(15) 0.041(13) -0.063(13)
F12 0.28(2) 0.57(4) 0.208(15) -0.052(19) 0.134(15) 0.06(2)

loop_
_atom_type_symbol
_atom_type_description
_atom_type_scat_dispersion_real
_atom_type_scat_dispersion_imag
_atom_type_scat_source
C C 0.0033 0.0016 'International Tables Vol C Tables 4.2.6.8 and 6.1.1.4'
H H 0.0000 0.0000 'International Tables Vol C Tables 4.2.6.8 and 6.1.1.4'
N N 0.0061 0.0033 'International Tables Vol C Tables 4.2.6.8 and 6.1.1.4'
F F 0.0171 0.0103 'International Tables Vol C Tables 4.2.6.8 and 6.1.1.4'
P P 0.1023 0.0942 'International Tables Vol C Tables 4.2.6.8 and 6.1.1.4'
Ru Ru -1.2594 0.8363 'International Tables Vol C Tables 4.2.6.8 and 6.1.1.4'

loop_
_geom_angle_atom_site_label_1
_geom_angle_atom_site_label_2
_geom_angle_atom_site_label_3
_geom_angle
N9 C1 N2 126.2(9)
N9 C1 C33 119.1(8)
N2 C1 C33 114.7(7)
C1 N9 C31 115.9(9)
N2 C3 C32 122.0(10)
N2 C3 H3 119.0
C32 C3 H3 119.0
N6 C4 C25 122.6(12)
N6 C4 H4 118.7
C25 C4 H4 118.7
N3 C11 C44 121.8(8)
N3 C11 C12 113.9(7)
C44 C11 C12 124.2(8)
N5 C12 C13 120.6(8)
N5 C12 C11 115.2(7)
C13 C12 C11 124.2(8)
C14 C13 C12 119.3(10)
C14 C13 H13 120.4
C12 C13 H13 120.4
C15 C14 C13 119.2(10)
C15 C14 H14 120.4
C13 C14 H14 120.4
C14 C15 C24 120.4(9)
C14 C15 H15 119.8
C24 C15 H15 119.8
C17 C16 N3 122.4(9)
C17 C16 H16 118.8
N3 C16 H16 118.8
C16 C17 C30 119.9(9)
C16 C17 H17 120.1
C30 C17 H17 120.1
N1 C18 C19 119.6(9)
N1 C18 H18 120.2
C19 C18 H18 120.2
C20 C19 C18 118.8(10)
C20 C19 H19 120.6
C18 C19 H19 120.6
N10 C20 C19 121.6(10)
N10 C20 H20 119.2
C19 C20 H20 119.2
C33 N10 C20 117.7(9)
N4 C23 C41 121.8(11)
N4 C23 H23 119.1
C41 C23 H23 119.1
N5 C24 C15 120.8(9)
N5 C24 H24 119.6
C15 C24 H24 119.6
C27 C25 C4 118.0(13)
C27 C25 H25 121.0
C4 C25 H25 121.0
C27 C26 C28 120.6(13)
C27 C26 H26 119.7
C28 C26 H26 119.7
C25 C27 C26 119.3(12)
C25 C27 H27 120.4
C26 C27 H27 120.3
N6 C28 C26 120.5(12)
N6 C28 C29 114.7(8)
C26 C28 C29 124.8(11)
C43 C29 N4 121.0(12)
C43 C29 C28 124.1(11)
N4 C29 C28 114.8(9)
C44 C30 C17 119.6(9)
C44 C30 H30 120.2
C17 C30 H30 120.2
N9 C31 C32 122.4(9)
N9 C31 H31 118.8
C32 C31 H31 118.8
N10 C33 N1 124.4(8)
N10 C33 C1 120.4(8)
N1 C33 C1 115.2(7)
C31 C32 C3 117.6(10)
C31 C32 H32 121.2
C3 C32 H32 121.2
C18 N1 C33 117.8(7)
C18 N1 Ru1 127.2(6)
C33 N1 Ru1 114.8(5)
C3 N2 C1 115.8(7)
C3 N2 Ru1 128.0(6)
C1 N2 Ru1 116.2(6)
C11 N3 C16 117.3(7)
C11 N3 Ru1 116.7(5)
C16 N3 Ru1 126.0(6)
C23 N4 C29 118.7(9)
C23 N4 Ru1 126.2(7)
C29 N4 Ru1 115.1(7)
C12 N5 C24 119.7(7)
C12 N5 Ru1 115.8(5)
C24 N5 Ru1 124.4(6)
C4 N6 C28 118.9(8)
C4 N6 Ru1 125.0(7)
C28 N6 Ru1 115.7(6)
F4 P2 F5 91.2(10)
F4 P2 F6 90.9(7)
F5 P2 F6 95.8(10)
F4 P2 F3 91.7(7)
F5 P2 F3 91.1(10)
F6 P2 F3 172.6(7)
F4 P2 F2 177.2(9)
F5 P2 F2 86.1(7)
F6 P2 F2 89.8(7)
F3 P2 F2 88.0(6)
F4 P2 F1 99.2(10)
F5 P2 F1 169.6(8)
F6 P2 F1 84.5(7)
F3 P2 F1 88.2(7)
F2 P2 F1 83.6(6)
F13 P1 F8 104.7(11)
F13 P1 F9 99.0(12)
F8 P1 F9 92.6(8)
F13 P1 F12 157.8(13)
F8 P1 F12 93.8(12)
F9 P1 F12 92.2(13)
F13 P1 F10 89.9(11)
F8 P1 F10 89.5(9)
F9 P1 F10 170.0(13)
F12 P1 F10 77.9(11)
F13 P1 F11 79.3(8)
F8 P1 F11 175.9(10)
F9 P1 F11 86.0(7)
F12 P1 F11 82.4(10)
F10 P1 F11 91.2(8)
N3 Ru1 N4 97.2(3)
N3 Ru1 N6 87.0(2)
N4 Ru1 N6 79.5(3)
N3 Ru1 N2 96.8(2)
N4 Ru1 N2 97.2(3)
N6 Ru1 N2 175.3(3)
N3 Ru1 N1 174.8(3)
N4 Ru1 N1 86.2(3)
N6 Ru1 N1 97.5(3)
N2 Ru1 N1 78.9(3)
N3 Ru1 N5 78.3(3)
N4 Ru1 N5 174.5(2)
N6 Ru1 N5 97.0(3)
N2 Ru1 N5 86.5(2)
N1 Ru1 N5 98.5(3)
C23 C41 C42 119.1(12)
C23 C41 H41 120.5
C42 C41 H41 120.5
C30 C44 C11 119.0(10)
C30 C44 H44 120.5
C11 C44 H44 120.5
C29 C43 C42 120.9(13)
C29 C43 H43 119.6
C42 C43 H43 119.6
C43 C42 C41 118.4(12)
C43 C42 H42 120.8
C41 C42 H42 120.8

loop_
_geom_bond_atom_site_label_1
_geom_bond_atom_site_label_2
_geom_bond_distance
C1 N9 1.321(10)
C1 N2 1.353(10)
C1 C33 1.479(12)
N9 C31 1.329(14)
C3 N2 1.318(11)
C3 C32 1.371(12)
C3 H3 0.9300
C4 N6 1.337(12)
C4 C25 1.402(13)
C4 H4 0.9300
C11 N3 1.365(10)
C11 C44 1.387(12)
C11 C12 1.473(11)
C12 N5 1.338(10)
C12 C13 1.395(13)
C13 C14 1.387(13)
C13 H13 0.9300
C14 C15 1.353(15)
C14 H14 0.9300
C15 C24 1.371(13)
C15 H15 0.9300
C16 C17 1.353(12)
C16 N3 1.370(10)
C16 H16 0.9300
C17 C30 1.375(15)
C17 H17 0.9300
C18 N1 1.334(11)
C18 C19 1.390(13)
C18 H18 0.9300
C19 C20 1.380(16)
C19 H19 0.9300
C20 N10 1.331(14)
C20 H20 0.9300
N10 C33 1.318(11)
C23 N4 1.328(11)
C23 C41 1.363(14)
C23 H23 0.9300
C24 N5 1.363(9)
C24 H24 0.9300
C25 C27 1.368(19)
C25 H25 0.9300
C26 C27 1.370(19)
C26 C28 1.388(14)
C26 H26 0.9300
C27 H27 0.9300
C28 N6 1.345(13)
C28 C29 1.507(15)
C29 C43 1.343(15)
C29 N4 1.360(11)
C30 C44 1.370(13)
C30 H30 0.9300
C31 C32 1.358(15)
C31 H31 0.9300
C33 N1 1.380(10)
C32 H32 0.9300
N1 Ru1 2.072(7)
N2 Ru1 2.072(6)
N3 Ru1 2.038(6)
N4 Ru1 2.063(7)
N5 Ru1 2.076(7)
N6 Ru1 2.065(7)
P2 F4 1.461(10)
P2 F5 1.500(12)
P2 F6 1.542(10)
P2 F3 1.566(10)
P2 F2 1.585(10)
P2 F1 1.596(11)
P1 F13 1.435(12)
P1 F8 1.463(12)
P1 F9 1.465(11)
P1 F12 1.484(16)
P1 F10 1.540(15)
P1 F11 1.628(11)
C41 C42 1.385(19)
C41 H41 0.9300
C44 H44 0.9300
C43 C42 1.35(2)
C43 H43 0.9300
C42 H42 0.9300

loop_
_geom_torsion_atom_site_label_1
_geom_torsion_atom_site_label_2
_geom_torsion_atom_site_label_3
_geom_torsion_atom_site_label_4
_geom_torsion
N2 C1 N9 C31 -1.7(16)
C33 C1 N9 C31 -179.5(10)
N3 C11 C12 N5 3.3(10)
C44 C11 C12 N5 -174.9(8)
N3 C11 C12 C13 -176.4(8)
C44 C11 C12 C13 5.4(14)
N5 C12 C13 C14 -1.4(13)
C11 C12 C13 C14 178.4(8)
C12 C13 C14 C15 1.2(15)
C13 C14 C15 C24 0.3(15)
N3 C16 C17 C30 -1.5(16)
N1 C18 C19 C20 -2.2(16)
C18 C19 C20 N10 0.7(18)
C19 C20 N10 C33 1.9(17)
C14 C15 C24 N5 -1.7(15)
N6 C4 C25 C27 2.1(17)
C4 C25 C27 C26 -1(2)
C28 C26 C27 C25 0(2)
C27 C26 C28 N6 -1.5(18)
C27 C26 C28 C29 176.6(12)
N6 C28 C29 C43 -179.1(10)
C26 C28 C29 C43 2.7(17)
N6 C28 C29 N4 4.1(12)
C26 C28 C29 N4 -174.1(9)
C16 C17 C30 C44 -0.3(18)
C1 N9 C31 C32 -0.3(18)
C20 N10 C33 N1 -3.3(15)
C20 N10 C33 C1 178.5(10)
N9 C1 C33 N10 -0.6(14)
N2 C1 C33 N10 -178.6(8)
N9 C1 C33 N1 -179.0(8)
N2 C1 C33 N1 3.0(11)
N9 C31 C32 C3 2.1(19)
N2 C3 C32 C31 -2.2(17)
C19 C18 N1 C33 1.1(14)
C19 C18 N1 Ru1 -175.3(7)
N10 C33 N1 C18 1.8(14)
C1 C33 N1 C18 -180.0(8)
N10 C33 N1 Ru1 178.6(8)
C1 C33 N1 Ru1 -3.1(10)
C32 C3 N2 C1 0.4(14)
C32 C3 N2 Ru1 -178.5(8)
N9 C1 N2 C3 1.6(14)
C33 C1 N2 C3 179.5(8)
N9 C1 N2 Ru1 -179.3(8)
C33 C1 N2 Ru1 -1.4(10)
C44 C11 N3 C16 -1.4(12)
C12 C11 N3 C16 -179.7(6)
C44 C11 N3 Ru1 177.5(7)
C12 C11 N3 Ru1 -0.7(8)
C17 C16 N3 C11 2.4(12)
C17 C16 N3 Ru1 -176.5(7)
C41 C23 N4 C29 0.0(14)
C41 C23 N4 Ru1 -179.2(7)
C43 C29 N4 C23 -0.6(14)
C28 C29 N4 C23 176.3(8)
C43 C29 N4 Ru1 178.7(8)
C28 C29 N4 Ru1 -4.3(10)
C13 C12 N5 C24 -0.1(11)
C11 C12 N5 C24 -179.8(7)
C13 C12 N5 Ru1 175.4(6)
C11 C12 N5 Ru1 -4.3(8)
C15 C24 N5 C12 1.6(12)
C15 C24 N5 Ru1 -173.4(7)
C25 C4 N6 C28 -3.1(14)
C25 C4 N6 Ru1 -176.1(7)
C26 C28 N6 C4 2.8(14)
C29 C28 N6 C4 -175.5(8)
C26 C28 N6 Ru1 176.4(8)
C29 C28 N6 Ru1 -1.8(10)
N4 C23 C41 C42 -0.7(16)
C17 C30 C44 C11 1.3(18)
N3 C11 C44 C30 -0.4(16)
C12 C11 C44 C30 177.7(9)
N4 C29 C43 C42 1.8(19)
C28 C29 C43 C42 -174.8(12)
C29 C43 C42 C41 -2(2)
C23 C41 C42 C43 1.8(19)
